data_1518460
loop_
_publ_author_name
'Liu, Ze-Shui'
'Li, Wen-Ke'
'Kang, Tai-Ran'
'He, Long'
'Liu, Quan-Zhong'

_publ_section_title
;
 Palladium-catalyzed asymmetric cycloadditions of vinylcyclopropanes and
 in situ formed unsaturated imines: construction of structurally and
 optically enriched spiroindolenines.
;
_journal_issue 1
_journal_name_full 'Organic letters'
_journal_page_first 150
_journal_page_last 153
_journal_paper_doi 10.1021/ol503383x
_journal_volume 17
_journal_year 2015
_chemical_formula_sum 'C25 H25 N O4'
_chemical_formula_weight 403.46
_chemical_name_systematic
; 
 ? 
;
_space_group_IT_number 2
_symmetry_cell_setting triclinic
_symmetry_space_group_name_Hall '-P 1'
_symmetry_space_group_name_H-M 'P -1'
_atom_sites_solution_hydrogens geom
_atom_sites_solution_primary direct
_atom_sites_solution_secondary difmap
_audit_creation_method SHELXL-97
_cell_angle_alpha 83.811(2)
_cell_angle_beta 82.159(2)
_cell_angle_gamma 76.354(2)
_cell_formula_units_Z 4
_cell_length_a 10.1067(2)
_cell_length_b 11.5787(3)
_cell_length_c 19.2079(5)
_cell_measurement_reflns_used 21709
_cell_measurement_temperature 291(2)
_cell_measurement_theta_max 69.7983
_cell_measurement_theta_min 3.9376
_cell_volume 2157.20(9)
_computing_cell_refinement 'CrysAlisPro (Agilent Technologies)'
_computing_data_collection 'CrysAlisPro (Agilent Technologies)'
_computing_data_reduction 'CrysAlisPro (Agilent Technologies)'
_computing_molecular_graphics 'Ortep-3 (L. J. Farrugia, 2001)'
_computing_publication_material SHELXL-97
_computing_structure_refinement 'SHELXL-97 (Sheldrick, 1997)'
_computing_structure_solution 'SHELXS-97 (Sheldrick, 1997)'
_diffrn_ambient_temperature 291(2)
_diffrn_detector_area_resol_mean 15.9149
_diffrn_measured_fraction_theta_full 0.983
_diffrn_measured_fraction_theta_max 0.983
_diffrn_measurement_device_type 'Gemini S Ultra, Agilent Technologies'
_diffrn_measurement_method '\w scans'
_diffrn_radiation_monochromator mirror
_diffrn_radiation_source 'Enhance Ultra (Cu) X-ray Source'
_diffrn_radiation_type CuK\a
_diffrn_radiation_wavelength 1.54184
_diffrn_reflns_av_R_equivalents 0.0176
_diffrn_reflns_av_sigmaI/netI 0.0118
_diffrn_reflns_limit_h_max 12
_diffrn_reflns_limit_h_min -12
_diffrn_reflns_limit_k_max 13
_diffrn_reflns_limit_k_min -13
_diffrn_reflns_limit_l_max 23
_diffrn_reflns_limit_l_min -21
_diffrn_reflns_number 36321
_diffrn_reflns_theta_full 69.93
_diffrn_reflns_theta_max 69.93
_diffrn_reflns_theta_min 3.94
_exptl_absorpt_coefficient_mu 0.677
_exptl_absorpt_correction_T_max 0.8175
_exptl_absorpt_correction_T_min 0.7640
_exptl_absorpt_correction_type multi-scan
_exptl_absorpt_process_details
;
CrysAlisPro, Agilent Technologies,
Version 1.171.36.21 (release 14-08-2012 CrysAlis171 .NET)
(compiled Sep 14 2012,17:21:16)
Empirical absorption correction using spherical harmonics,
 implemented in SCALE3 ABSPACK scaling algorithm.
;
_exptl_crystal_density_diffrn 1.242
_exptl_crystal_density_method 'not measured'
_exptl_crystal_description block
_exptl_crystal_F_000 856
_exptl_crystal_size_max 0.42
_exptl_crystal_size_mid 0.36
_exptl_crystal_size_min 0.31
_refine_diff_density_max 0.175
_refine_diff_density_min -0.184
_refine_diff_density_rms 0.032
_refine_ls_extinction_method none
_refine_ls_goodness_of_fit_ref 1.038
_refine_ls_hydrogen_treatment constr
_refine_ls_matrix_type full
_refine_ls_number_parameters 547
_refine_ls_number_reflns 8028
_refine_ls_number_restraints 0
_refine_ls_restrained_S_all 1.038
_refine_ls_R_factor_all 0.0436
_refine_ls_R_factor_gt 0.0412
_refine_ls_shift/su_max 0.001
_refine_ls_shift/su_mean 0.000
_refine_ls_structure_factor_coef Fsqd
_refine_ls_weighting_details 'calc w=1/[\s^2^(Fo^2^)+(0.0612P)^2^+0.3307P] where P=(Fo^2^+2Fc^2^)/3'
_refine_ls_weighting_scheme calc
_refine_ls_wR_factor_gt 0.1115
_refine_ls_wR_factor_ref 0.1140
_reflns_number_gt 7388
_reflns_number_total 8028
_reflns_threshold_expression >2sigma(I)
_cod_data_source_file ol503383x_si_002.cif
_cod_data_source_block shelxl
_cod_depositor_comments 'Adding full bibliography for 1518458--1518461.cif.'
_cod_database_code 1518460

loop_
_symmetry_equiv_pos_as_xyz
'x, y, z'
'-x, -y, -z'

loop_
_atom_site_label
_atom_site_type_symbol
_atom_site_fract_x
_atom_site_fract_y
_atom_site_fract_z
_atom_site_U_iso_or_equiv
_atom_site_adp_type
_atom_site_occupancy
_atom_site_symmetry_multiplicity
_atom_site_calc_flag
_atom_site_refinement_flags
O2 O 0.70603(9) 1.19789(8) 0.54810(5) 0.0528(2) Uani 1 1 d .
O1 O 0.49514(8) 1.28505(8) 0.52071(5) 0.0540(2) Uani 1 1 d .
O4 O 0.76010(10) 1.42876(9) 0.52700(5) 0.0624(3) Uani 1 1 d .
O3 O 0.92860(9) 1.34487(9) 0.44732(6) 0.0632(3) Uani 1 1 d .
O8 O 0.76639(11) 0.83112(10) -0.02505(5) 0.0666(3) Uani 1 1 d .
O5 O 0.59383(11) 0.99024(9) 0.09851(6) 0.0708(3) Uani 1 1 d .
O7 O 0.99014(11) 0.78071(11) -0.01344(6) 0.0766(3) Uani 1 1 d .
C11 C 0.60292(13) 1.43402(10) 0.40720(7) 0.0488(3) Uani 1 1 d .
H11A H 0.5068 1.4357 0.4218 0.059 Uiso 1 1 calc R
H11B H 0.6222 1.5076 0.4185 0.059 Uiso 1 1 calc R
C10 C 0.69458(11) 1.32524(10) 0.44441(6) 0.0422(2) Uani 1 1 d .
C9 C 0.75214(11) 1.23545(10) 0.38560(6) 0.0432(2) Uani 1 1 d .
H9 H 0.8422 1.2510 0.3673 0.052 Uiso 1 1 calc R
C7 C 0.66224(12) 1.28173(10) 0.32398(6) 0.0459(3) Uani 1 1 d .
C5 C 0.40916(12) 1.25174(11) 0.36705(7) 0.0484(3) Uani 1 1 d .
H5 H 0.3957 1.2927 0.4074 0.058 Uiso 1 1 calc R
C38 C 0.73590(13) 0.68035(11) 0.11404(6) 0.0507(3) Uani 1 1 d .
O6 O 0.74729(13) 1.06620(10) 0.02495(7) 0.0858(4) Uani 1 1 d .
C6 C 0.53192(12) 1.23850(10) 0.32371(6) 0.0445(3) Uani 1 1 d .
C37 C 0.78345(13) 0.78303(11) 0.13823(6) 0.0484(3) Uani 1 1 d .
H37 H 0.7009 0.8290 0.1641 0.058 Uiso 1 1 calc R
C4 C 0.30594(14) 1.20279(12) 0.34939(7) 0.0555(3) Uani 1 1 d .
H4 H 0.2230 1.2117 0.3782 0.067 Uiso 1 1 calc R
C24 C 0.81112(12) 1.36469(10) 0.47173(7) 0.0472(3) Uani 1 1 d .
C12 C 0.63782(14) 1.41868(11) 0.32815(7) 0.0521(3) Uani 1 1 d .
H12 H 0.7257 1.4409 0.3133 0.063 Uiso 1 1 calc R
N1 N 0.67671(13) 1.17738(11) 0.22218(6) 0.0628(3) Uani 1 1 d .
C13 C 0.78082(11) 1.10348(10) 0.40803(6) 0.0437(2) Uani 1 1 d .
C36 C 0.82959(13) 0.87649(11) 0.07987(7) 0.0504(3) Uani 1 1 d .
N2 N 0.88917(15) 0.61988(13) 0.29414(7) 0.0722(3) Uani 1 1 d .
C43 C 0.59607(15) 0.68911(14) 0.11933(8) 0.0658(4) Uani 1 1 d .
H43 H 0.5365 0.7555 0.1381 0.079 Uiso 1 1 calc R
C22 C 0.61719(11) 1.26972(10) 0.50813(6) 0.0426(2) Uani 1 1 d .
C32 C 0.89114(13) 0.75490(12) 0.19202(7) 0.0522(3) Uani 1 1 d .
C39 C 0.82163(17) 0.58062(14) 0.08619(9) 0.0684(4) Uani 1 1 d .
H39 H 0.9160 0.5731 0.0814 0.082 Uiso 1 1 calc R
C34 C 0.93343(16) 0.87720(13) 0.18778(8) 0.0622(3) Uani 1 1 d .
H34 H 0.8561 0.9341 0.2104 0.075 Uiso 1 1 calc R
C26 C 1.00451(16) 0.57561(13) 0.24583(8) 0.0619(3) Uani 1 1 d .
C35 C 0.94628(15) 0.91449(13) 0.10884(8) 0.0619(3) Uani 1 1 d .
H35A H 1.0346 0.8750 0.0861 0.074 Uiso 1 1 calc R
H35B H 0.9370 1.0000 0.1007 0.074 Uiso 1 1 calc R
C3 C 0.32494(16) 1.14128(13) 0.28985(8) 0.0619(3) Uani 1 1 d .
H3 H 0.2550 1.1086 0.2793 0.074 Uiso 1 1 calc R
C18 C 0.67897(13) 1.04106(11) 0.43124(7) 0.0504(3) Uani 1 1 d .
H18 H 0.5874 1.0804 0.4310 0.061 Uiso 1 1 calc R
C31 C 1.01188(13) 0.65032(12) 0.18377(7) 0.0532(3) Uani 1 1 d .
C33 C 0.82580(16) 0.71825(14) 0.26519(7) 0.0632(4) Uani 1 1 d .
C30 C 1.11935(14) 0.62021(13) 0.13164(9) 0.0613(3) Uani 1 1 d .
H30 H 1.1266 0.6692 0.0903 0.074 Uiso 1 1 calc R
C1 C 0.54812(14) 1.17778(11) 0.26293(7) 0.0523(3) Uani 1 1 d .
C47 C 0.70798(15) 0.98209(12) 0.07023(8) 0.0583(3) Uani 1 1 d .
C17 C 0.71131(15) 0.92179(12) 0.45457(8) 0.0586(3) Uani 1 1 d .
H17 H 0.6415 0.8820 0.4701 0.070 Uiso 1 1 calc R
C25 C 0.85429(18) 1.4701(2) 0.56261(11) 0.0898(6) Uani 1 1 d .
H25B H 0.8880 1.5318 0.5332 0.135 Uiso 1 1 calc R
H25A H 0.9297 1.4050 0.5724 0.135 Uiso 1 1 calc R
H25C H 0.8081 1.5011 0.6060 0.135 Uiso 1 1 calc R
C2 C 0.44668(16) 1.12761(13) 0.24571(8) 0.0628(4) Uani 1 1 d .
H2 H 0.4600 1.0859 0.2056 0.075 Uiso 1 1 calc R
C23 C 0.65121(17) 1.12722(15) 0.60632(8) 0.0707(4) Uani 1 1 d .
H23A H 0.5988 1.0793 0.5892 0.106 Uiso 1 1 calc R
H23C H 0.5932 1.1789 0.6395 0.106 Uiso 1 1 calc R
H23B H 0.7251 1.0764 0.6291 0.106 Uiso 1 1 calc R
C8 C 0.73941(14) 1.23588(12) 0.25436(7) 0.0560(3) Uani 1 1 d .
C45 C 1.0566(2) 0.87387(16) 0.22440(11) 0.0830(5) Uani 1 1 d .
H45 H 1.0519 0.8459 0.2717 0.100 Uiso 1 1 calc R
C27 C 1.1010(2) 0.47137(14) 0.25672(10) 0.0769(5) Uani 1 1 d .
H27 H 1.0941 0.4224 0.2981 0.092 Uiso 1 1 calc R
C42 C 0.5431(2) 0.60160(18) 0.09736(11) 0.0849(5) Uani 1 1 d .
H42 H 0.4487 0.6100 0.1006 0.102 Uiso 1 1 calc R
C44 C 0.6959(2) 0.7888(2) 0.30018(9) 0.0887(5) Uani 1 1 d .
H44A H 0.6216 0.7879 0.2741 0.133 Uiso 1 1 calc R
H44C H 0.7038 0.8695 0.3016 0.133 Uiso 1 1 calc R
H44B H 0.6786 0.7544 0.3474 0.133 Uiso 1 1 calc R
C19 C 0.87774(18) 1.25538(18) 0.22546(9) 0.0807(5) Uani 1 1 d .
H19B H 0.9450 1.2082 0.2540 0.121 Uiso 1 1 calc R
H19C H 0.8781 1.3381 0.2258 0.121 Uiso 1 1 calc R
H19A H 0.8992 1.2324 0.1780 0.121 Uiso 1 1 calc R
C16 C 0.84510(16) 0.86171(13) 0.45505(9) 0.0674(4) Uani 1 1 d .
H16 H 0.8666 0.7815 0.4710 0.081 Uiso 1 1 calc R
C15 C 0.94696(16) 0.92096(15) 0.43177(10) 0.0764(4) Uani 1 1 d .
H15 H 1.0382 0.8805 0.4316 0.092 Uiso 1 1 calc R
C49 C 0.87467(14) 0.82453(11) 0.00872(7) 0.0542(3) Uani 1 1 d .
C14 C 0.91543(14) 1.04076(13) 0.40849(8) 0.0620(3) Uani 1 1 d .
H14 H 0.9860 1.0796 0.3929 0.074 Uiso 1 1 calc R
C40 C 0.7684(2) 0.49131(15) 0.06521(10) 0.0824(5) Uani 1 1 d .
H40 H 0.8273 0.4238 0.0474 0.099 Uiso 1 1 calc R
C41 C 0.6294(2) 0.50244(17) 0.07076(10) 0.0856(5) Uani 1 1 d .
H41 H 0.5938 0.4428 0.0565 0.103 Uiso 1 1 calc R
C50 C 0.7901(2) 0.7747(2) -0.09027(10) 0.0986(6) Uani 1 1 d .
H50C H 0.8448 0.8154 -0.1247 0.148 Uiso 1 1 calc R
H50A H 0.7038 0.7781 -0.1070 0.148 Uiso 1 1 calc R
H50B H 0.8373 0.6929 -0.0826 0.148 Uiso 1 1 calc R
C29 C 1.21730(15) 0.51401(14) 0.14260(11) 0.0733(4) Uani 1 1 d .
H29 H 1.2898 0.4917 0.1078 0.088 Uiso 1 1 calc R
C46 C 1.1680(2) 0.9053(2) 0.19770(14) 0.1098(7) Uani 1 1 d .
H46A H 1.1783 0.9339 0.1506 0.132 Uiso 1 1 calc R
H46B H 1.2381 0.8994 0.2255 0.132 Uiso 1 1 calc R
C28 C 1.20783(19) 0.44179(15) 0.20449(11) 0.0799(5) Uani 1 1 d .
H28 H 1.2747 0.3722 0.2109 0.096 Uiso 1 1 calc R
C48 C 0.6417(3) 1.17098(19) 0.01170(17) 0.1354(11) Uani 1 1 d .
H48C H 0.6787 1.2254 -0.0224 0.203 Uiso 1 1 calc R
H48B H 0.6083 1.2087 0.0548 0.203 Uiso 1 1 calc R
H48A H 0.5677 1.1487 -0.0061 0.203 Uiso 1 1 calc R
C20 C 0.53693(18) 1.49162(13) 0.28171(8) 0.0680(4) Uani 1 1 d .
H20 H 0.5507 1.4744 0.2347 0.082 Uiso 1 1 calc R
C21 C 0.43209(18) 1.57640(14) 0.29951(10) 0.0765(4) Uani 1 1 d .
H21B H 0.4134 1.5974 0.3458 0.092 Uiso 1 1 calc R
H21A H 0.3757 1.6161 0.2659 0.092 Uiso 1 1 calc R

loop_
_atom_site_aniso_label
_atom_site_aniso_U_11
_atom_site_aniso_U_22
_atom_site_aniso_U_33
_atom_site_aniso_U_23
_atom_site_aniso_U_13
_atom_site_aniso_U_12
O2 0.0502(5) 0.0558(5) 0.0500(5) 0.0046(4) -0.0044(4) -0.0119(4)
O1 0.0428(5) 0.0591(5) 0.0599(5) -0.0071(4) 0.0014(4) -0.0138(4)
O4 0.0578(5) 0.0715(6) 0.0673(6) -0.0282(5) -0.0035(4) -0.0252(5)
O3 0.0478(5) 0.0725(6) 0.0758(6) -0.0194(5) -0.0009(4) -0.0236(4)
O8 0.0746(6) 0.0768(7) 0.0506(5) -0.0118(5) -0.0070(5) -0.0181(5)
O5 0.0665(6) 0.0612(6) 0.0765(7) -0.0098(5) -0.0023(5) 0.0004(5)
O7 0.0663(6) 0.0805(7) 0.0779(7) -0.0205(6) 0.0099(5) -0.0102(5)
C11 0.0550(7) 0.0383(6) 0.0533(7) -0.0054(5) -0.0082(5) -0.0091(5)
C10 0.0424(6) 0.0393(5) 0.0464(6) -0.0065(5) -0.0033(5) -0.0121(4)
C9 0.0412(6) 0.0435(6) 0.0458(6) -0.0071(5) 0.0005(5) -0.0126(4)
C7 0.0509(6) 0.0437(6) 0.0425(6) -0.0040(5) -0.0006(5) -0.0119(5)
C5 0.0508(6) 0.0479(6) 0.0462(6) -0.0026(5) -0.0087(5) -0.0089(5)
C38 0.0596(7) 0.0511(7) 0.0452(6) 0.0035(5) -0.0117(5) -0.0200(6)
O6 0.0857(8) 0.0516(6) 0.1070(9) 0.0179(6) -0.0021(7) -0.0055(5)
C6 0.0510(6) 0.0390(5) 0.0430(6) -0.0016(4) -0.0092(5) -0.0074(5)
C37 0.0510(6) 0.0471(6) 0.0477(6) -0.0067(5) -0.0040(5) -0.0117(5)
C4 0.0529(7) 0.0563(7) 0.0579(7) 0.0049(6) -0.0137(6) -0.0133(6)
C24 0.0495(7) 0.0428(6) 0.0523(7) -0.0049(5) -0.0045(5) -0.0164(5)
C12 0.0629(7) 0.0423(6) 0.0514(7) -0.0002(5) -0.0022(6) -0.0162(5)
N1 0.0708(7) 0.0679(7) 0.0482(6) -0.0151(5) -0.0001(5) -0.0117(6)
C13 0.0445(6) 0.0423(6) 0.0444(6) -0.0096(5) -0.0061(5) -0.0068(5)
C36 0.0554(7) 0.0421(6) 0.0543(7) -0.0054(5) -0.0054(5) -0.0117(5)
N2 0.0939(9) 0.0757(8) 0.0516(7) -0.0032(6) -0.0149(6) -0.0254(7)
C43 0.0622(8) 0.0677(9) 0.0716(9) 0.0063(7) -0.0105(7) -0.0261(7)
C22 0.0445(6) 0.0391(5) 0.0459(6) -0.0102(5) -0.0026(5) -0.0110(4)
C32 0.0583(7) 0.0519(7) 0.0492(7) -0.0091(5) -0.0081(5) -0.0142(6)
C39 0.0709(9) 0.0605(8) 0.0799(10) -0.0183(7) -0.0207(8) -0.0140(7)
C34 0.0720(9) 0.0528(7) 0.0679(9) -0.0162(6) -0.0140(7) -0.0174(6)
C26 0.0769(9) 0.0567(8) 0.0605(8) -0.0039(6) -0.0264(7) -0.0214(7)
C35 0.0669(8) 0.0507(7) 0.0738(9) -0.0055(6) -0.0119(7) -0.0223(6)
C3 0.0683(8) 0.0563(8) 0.0679(9) -0.0002(6) -0.0257(7) -0.0198(6)
C18 0.0475(6) 0.0435(6) 0.0612(7) -0.0047(5) -0.0107(5) -0.0090(5)
C31 0.0550(7) 0.0507(7) 0.0602(8) -0.0078(6) -0.0167(6) -0.0172(5)
C33 0.0756(9) 0.0725(9) 0.0467(7) -0.0121(6) -0.0080(6) -0.0230(7)
C30 0.0523(7) 0.0559(7) 0.0794(9) -0.0089(7) -0.0096(7) -0.0165(6)
C1 0.0617(7) 0.0475(6) 0.0469(6) -0.0065(5) -0.0094(5) -0.0074(5)
C47 0.0674(9) 0.0450(7) 0.0609(8) -0.0084(6) -0.0064(7) -0.0082(6)
C17 0.0668(8) 0.0448(7) 0.0676(8) -0.0016(6) -0.0154(7) -0.0161(6)
C25 0.0751(10) 0.1140(15) 0.1000(13) -0.0559(12) -0.0075(9) -0.0404(10)
C2 0.0778(9) 0.0562(8) 0.0587(8) -0.0132(6) -0.0204(7) -0.0125(7)
C23 0.0766(10) 0.0724(9) 0.0595(8) 0.0147(7) -0.0030(7) -0.0213(8)
C8 0.0620(8) 0.0575(7) 0.0455(7) -0.0058(6) 0.0033(6) -0.0118(6)
C45 0.1010(13) 0.0771(11) 0.0876(12) -0.0166(9) -0.0333(10) -0.0358(10)
C27 0.0999(13) 0.0589(9) 0.0800(11) -0.0015(8) -0.0427(10) -0.0173(8)
C42 0.0808(11) 0.0840(12) 0.1038(14) 0.0139(10) -0.0285(10) -0.0453(10)
C44 0.0918(12) 0.1133(15) 0.0557(9) -0.0206(9) 0.0087(8) -0.0159(11)
C19 0.0735(10) 0.1036(13) 0.0629(9) -0.0133(9) 0.0180(8) -0.0277(9)
C16 0.0760(9) 0.0449(7) 0.0764(10) -0.0017(6) -0.0177(8) -0.0004(6)
C15 0.0558(8) 0.0619(9) 0.0998(12) -0.0013(8) -0.0131(8) 0.0100(7)
C49 0.0629(8) 0.0452(6) 0.0539(7) -0.0034(5) 0.0003(6) -0.0152(6)
C14 0.0456(7) 0.0601(8) 0.0764(9) -0.0048(7) -0.0041(6) -0.0058(6)
C40 0.1095(14) 0.0589(9) 0.0872(12) -0.0142(8) -0.0340(10) -0.0189(9)
C41 0.1110(14) 0.0698(10) 0.0959(13) 0.0114(9) -0.0440(11) -0.0497(10)
C50 0.1229(16) 0.1232(17) 0.0586(10) -0.0294(10) -0.0087(10) -0.0366(13)
C29 0.0510(8) 0.0638(9) 0.1104(13) -0.0226(9) -0.0159(8) -0.0124(6)
C46 0.1094(16) 0.1109(16) 0.1338(19) -0.0164(14) -0.0485(14) -0.0509(14)
C28 0.0800(11) 0.0560(8) 0.1104(14) -0.0100(9) -0.0470(10) -0.0061(8)
C48 0.1213(18) 0.0637(12) 0.187(3) 0.0434(15) 0.0007(18) 0.0125(11)
C20 0.1002(11) 0.0496(7) 0.0518(8) 0.0048(6) -0.0151(7) -0.0122(7)
C21 0.0910(11) 0.0616(9) 0.0744(10) 0.0070(8) -0.0260(9) -0.0084(8)

loop_
_atom_type_symbol
_atom_type_description
_atom_type_scat_dispersion_real
_atom_type_scat_dispersion_imag
_atom_type_scat_source
C C 0.0181 0.0091 'International Tables Vol C Tables 4.2.6.8 and 6.1.1.4'
H H 0.0000 0.0000 'International Tables Vol C Tables 4.2.6.8 and 6.1.1.4'
N N 0.0311 0.0180 'International Tables Vol C Tables 4.2.6.8 and 6.1.1.4'
O O 0.0492 0.0322 'International Tables Vol C Tables 4.2.6.8 and 6.1.1.4'

loop_
_geom_angle_atom_site_label_1
_geom_angle_atom_site_label_2
_geom_angle_atom_site_label_3
_geom_angle
C22 O2 C23 117.48(10)
C24 O4 C25 117.90(11)
C49 O8 C50 117.20(13)
C12 C11 C10 105.77(9)
C12 C11 H11A 110.6
C10 C11 H11A 110.6
C12 C11 H11B 110.6
C10 C11 H11B 110.6
H11A C11 H11B 108.7
C22 C10 C24 106.69(9)
C22 C10 C11 112.80(9)
C24 C10 C11 109.37(9)
C22 C10 C9 112.15(9)
C24 C10 C9 110.95(9)
C11 C10 C9 104.93(9)
C13 C9 C7 117.97(9)
C13 C9 C10 117.94(9)
C7 C9 C10 105.58(9)
C13 C9 H9 104.6
C7 C9 H9 104.6
C10 C9 H9 104.6
C6 C7 C8 99.15(10)
C6 C7 C12 113.82(10)
C8 C7 C12 114.75(10)
C6 C7 C9 119.11(9)
C8 C7 C9 110.33(10)
C12 C7 C9 100.44(9)
C6 C5 C4 119.06(12)
C6 C5 H5 120.5
C4 C5 H5 120.5
C39 C38 C43 117.90(13)
C39 C38 C37 124.88(12)
C43 C38 C37 117.20(12)
C47 O6 C48 115.36(15)
C5 C6 C1 119.00(11)
C5 C6 C7 134.08(11)
C1 C6 C7 106.85(10)
C38 C37 C32 118.71(11)
C38 C37 C36 117.63(10)
C32 C37 C36 106.64(10)
C38 C37 H37 104.0
C32 C37 H37 104.0
C36 C37 H37 104.0
C3 C4 C5 121.02(13)
C3 C4 H4 119.5
C5 C4 H4 119.5
O3 C24 O4 124.52(11)
O3 C24 C10 126.42(11)
O4 C24 C10 109.03(10)
C20 C12 C11 116.08(11)
C20 C12 C7 114.49(11)
C11 C12 C7 103.45(9)
C20 C12 H12 107.4
C11 C12 H12 107.4
C7 C12 H12 107.4
C8 N1 C1 106.84(11)
C14 C13 C18 117.24(12)
C14 C13 C9 118.95(11)
C18 C13 C9 123.76(10)
C49 C36 C47 107.16(11)
C49 C36 C35 112.44(11)
C47 C36 C35 111.41(11)
C49 C36 C37 112.07(10)
C47 C36 C37 109.01(10)
C35 C36 C37 104.78(10)
C33 N2 C26 106.49(13)
C42 C43 C38 121.42(16)
C42 C43 H43 119.3
C38 C43 H43 119.3
O1 C22 O2 124.05(11)
O1 C22 C10 126.02(11)
O2 C22 C10 109.91(9)
C31 C32 C33 99.39(11)
C31 C32 C37 119.99(10)
C33 C32 C37 110.45(11)
C31 C32 C34 113.26(11)
C33 C32 C34 113.47(11)
C37 C32 C34 100.87(11)
C38 C39 C40 120.72(16)
C38 C39 H39 119.6
C40 C39 H39 119.6
C45 C34 C35 115.89(14)
C45 C34 C32 114.31(13)
C35 C34 C32 103.36(11)
C45 C34 H34 107.6
C35 C34 H34 107.6
C32 C34 H34 107.6
C27 C26 C31 122.12(16)
C27 C26 N2 125.38(15)
C31 C26 N2 112.49(13)
C34 C35 C36 105.97(11)
C34 C35 H35A 110.5
C36 C35 H35A 110.5
C34 C35 H35B 110.5
C36 C35 H35B 110.5
H35A C35 H35B 108.7
C4 C3 C2 120.76(13)
C4 C3 H3 119.6
C2 C3 H3 119.6
C17 C18 C13 121.22(12)
C17 C18 H18 119.4
C13 C18 H18 119.4
C30 C31 C26 119.57(13)
C30 C31 C32 133.90(13)
C26 C31 C32 106.50(12)
N2 C33 C44 121.57(15)
N2 C33 C32 115.11(13)
C44 C33 C32 123.29(15)
C31 C30 C29 118.33(15)
C31 C30 H30 120.8
C29 C30 H30 120.8
C2 C1 C6 122.13(13)
C2 C1 N1 125.70(12)
C6 C1 N1 112.15(11)
O5 C47 O6 123.71(13)
O5 C47 C36 126.26(13)
O6 C47 C36 110.03(12)
C16 C17 C18 120.56(13)
C16 C17 H17 119.7
C18 C17 H17 119.7
O4 C25 H25B 109.5
O4 C25 H25A 109.5
H25B C25 H25A 109.5
O4 C25 H25C 109.5
H25B C25 H25C 109.5
H25A C25 H25C 109.5
C3 C2 C1 118.00(13)
C3 C2 H2 121.0
C1 C2 H2 121.0
O2 C23 H23A 109.5
O2 C23 H23C 109.5
H23A C23 H23C 109.5
O2 C23 H23B 109.5
H23A C23 H23B 109.5
H23C C23 H23B 109.5
N1 C8 C19 121.45(13)
N1 C8 C7 114.97(12)
C19 C8 C7 123.57(13)
C46 C45 C34 127.4(2)
C46 C45 H45 116.3
C34 C45 H45 116.3
C28 C27 C26 118.01(16)
C28 C27 H27 121.0
C26 C27 H27 121.0
C41 C42 C43 120.02(17)
C41 C42 H42 120.0
C43 C42 H42 120.0
C33 C44 H44A 109.5
C33 C44 H44C 109.5
H44A C44 H44C 109.5
C33 C44 H44B 109.5
H44A C44 H44B 109.5
H44C C44 H44B 109.5
C8 C19 H19B 109.5
C8 C19 H19C 109.5
H19B C19 H19C 109.5
C8 C19 H19A 109.5
H19B C19 H19A 109.5
H19C C19 H19A 109.5
C17 C16 C15 119.22(13)
C17 C16 H16 120.4
C15 C16 H16 120.4
C16 C15 C14 120.60(14)
C16 C15 H15 119.7
C14 C15 H15 119.7
O7 C49 O8 124.25(13)
O7 C49 C36 125.48(13)
O8 C49 C36 110.24(11)
C13 C14 C15 121.15(14)
C13 C14 H14 119.4
C15 C14 H14 119.4
C41 C40 C39 120.19(17)
C41 C40 H40 119.9
C39 C40 H40 119.9
C42 C41 C40 119.73(15)
C42 C41 H41 120.1
C40 C41 H41 120.1
O8 C50 H50C 109.5
O8 C50 H50A 109.5
H50C C50 H50A 109.5
O8 C50 H50B 109.5
H50C C50 H50B 109.5
H50A C50 H50B 109.5
C28 C29 C30 120.97(16)
C28 C29 H29 119.5
C30 C29 H29 119.5
C45 C46 H46A 120.0
C45 C46 H46B 120.0
H46A C46 H46B 120.0
C27 C28 C29 120.98(15)
C27 C28 H28 119.5
C29 C28 H28 119.5
O6 C48 H48C 109.5
O6 C48 H48B 109.5
H48C C48 H48B 109.5
O6 C48 H48A 109.5
H48C C48 H48A 109.5
H48B C48 H48A 109.5
C21 C20 C12 127.34(15)
C21 C20 H20 116.3
C12 C20 H20 116.3
C20 C21 H21B 120.0
C20 C21 H21A 120.0
H21B C21 H21A 120.0

loop_
_geom_bond_atom_site_label_1
_geom_bond_atom_site_label_2
_geom_bond_distance
O2 C22 1.3361(15)
O2 C23 1.4404(16)
O1 C22 1.1984(14)
O4 C24 1.3353(15)
O4 C25 1.4378(17)
O3 C24 1.1937(15)
O8 C49 1.3296(17)
O8 C50 1.4405(19)
O5 C47 1.1931(17)
O7 C49 1.1967(16)
C11 C12 1.5310(18)
C11 C10 1.5465(16)
C11 H11A 0.9700
C11 H11B 0.9700
C10 C22 1.5262(16)
C10 C24 1.5315(16)
C10 C9 1.5761(15)
C9 C13 1.5126(16)
C9 C7 1.5623(17)
C9 H9 0.9800
C7 C6 1.5162(17)
C7 C8 1.5334(17)
C7 C12 1.5554(16)
C5 C6 1.3826(17)
C5 C4 1.3934(18)
C5 H5 0.9300
C38 C39 1.380(2)
C38 C43 1.3832(19)
C38 C37 1.5198(17)
O6 C47 1.3298(18)
O6 C48 1.440(2)
C6 C1 1.3980(17)
C37 C32 1.5572(18)
C37 C36 1.5745(17)
C37 H37 0.9800
C4 C3 1.379(2)
C4 H4 0.9300
C12 C20 1.493(2)
C12 H12 0.9800
N1 C8 1.2814(19)
N1 C1 1.4221(18)
C13 C14 1.3835(17)
C13 C18 1.3917(17)
C36 C49 1.5216(18)
C36 C47 1.5310(18)
C36 C35 1.5398(18)
N2 C33 1.278(2)
N2 C26 1.417(2)
C43 C42 1.379(2)
C43 H43 0.9300
C32 C31 1.5072(19)
C32 C33 1.5304(19)
C32 C34 1.5640(19)
C39 C40 1.390(2)
C39 H39 0.9300
C34 C45 1.502(2)
C34 C35 1.528(2)
C34 H34 0.9800
C26 C27 1.377(2)
C26 C31 1.400(2)
C35 H35A 0.9700
C35 H35B 0.9700
C3 C2 1.382(2)
C3 H3 0.9300
C18 C17 1.3814(18)
C18 H18 0.9300
C31 C30 1.380(2)
C33 C44 1.488(2)
C30 C29 1.401(2)
C30 H30 0.9300
C1 C2 1.383(2)
C17 C16 1.368(2)
C17 H17 0.9300
C25 H25B 0.9600
C25 H25A 0.9600
C25 H25C 0.9600
C2 H2 0.9300
C23 H23A 0.9600
C23 H23C 0.9600
C23 H23B 0.9600
C8 C19 1.491(2)
C45 C46 1.288(3)
C45 H45 0.9300
C27 C28 1.376(3)
C27 H27 0.9300
C42 C41 1.368(3)
C42 H42 0.9300
C44 H44A 0.9600
C44 H44C 0.9600
C44 H44B 0.9600
C19 H19B 0.9600
C19 H19C 0.9600
C19 H19A 0.9600
C16 C15 1.368(2)
C16 H16 0.9300
C15 C14 1.386(2)
C15 H15 0.9300
C14 H14 0.9300
C40 C41 1.371(3)
C40 H40 0.9300
C41 H41 0.9300
C50 H50C 0.9600
C50 H50A 0.9600
C50 H50B 0.9600
C29 C28 1.383(3)
C29 H29 0.9300
C46 H46A 0.9300
C46 H46B 0.9300
C28 H28 0.9300
C48 H48C 0.9600
C48 H48B 0.9600
C48 H48A 0.9600
C20 C21 1.298(2)
C20 H20 0.9300
C21 H21B 0.9300
C21 H21A 0.9300

loop_
_geom_torsion_atom_site_label_1
_geom_torsion_atom_site_label_2
_geom_torsion_atom_site_label_3
_geom_torsion_atom_site_label_4
_geom_torsion
C12 C11 C10 C22 -136.03(10)
C12 C11 C10 C24 105.41(11)
C12 C11 C10 C9 -13.66(12)
C22 C10 C9 C13 -25.86(14)
C24 C10 C9 C13 93.33(12)
C11 C10 C9 C13 -148.65(10)
C22 C10 C9 C7 108.49(10)
C24 C10 C9 C7 -132.31(10)
C11 C10 C9 C7 -14.30(11)
C13 C9 C7 C6 45.30(14)
C10 C9 C7 C6 -89.04(11)
C13 C9 C7 C8 -68.30(13)
C10 C9 C7 C8 157.37(10)
C13 C9 C7 C12 170.22(10)
C10 C9 C7 C12 35.89(11)
C4 C5 C6 C1 0.88(17)
C4 C5 C6 C7 177.36(12)
C8 C7 C6 C5 -175.39(13)
C12 C7 C6 C5 -53.08(18)
C9 C7 C6 C5 65.11(17)
C8 C7 C6 C1 1.39(12)
C12 C7 C6 C1 123.71(11)
C9 C7 C6 C1 -118.10(11)
C39 C38 C37 C32 -53.20(18)
C43 C38 C37 C32 128.02(13)
C39 C38 C37 C36 77.74(17)
C43 C38 C37 C36 -101.04(14)
C6 C5 C4 C3 0.32(19)
C25 O4 C24 O3 -4.4(2)
C25 O4 C24 C10 177.27(14)
C22 C10 C24 O3 131.56(13)
C11 C10 C24 O3 -106.15(14)
C9 C10 C24 O3 9.13(17)
C22 C10 C24 O4 -50.14(12)
C11 C10 C24 O4 72.16(12)
C9 C10 C24 O4 -172.56(10)
C10 C11 C12 C20 163.04(11)
C10 C11 C12 C7 36.76(12)
C6 C7 C12 C20 -43.34(15)
C8 C7 C12 C20 69.91(15)
C9 C7 C12 C20 -171.80(11)
C6 C7 C12 C11 83.94(12)
C8 C7 C12 C11 -162.80(11)
C9 C7 C12 C11 -44.52(11)
C7 C9 C13 C14 124.45(13)
C10 C9 C13 C14 -106.80(13)
C7 C9 C13 C18 -58.21(15)
C10 C9 C13 C18 70.54(15)
C38 C37 C36 C49 -23.54(16)
C32 C37 C36 C49 112.71(12)
C38 C37 C36 C47 94.91(13)
C32 C37 C36 C47 -128.84(11)
C38 C37 C36 C35 -145.74(11)
C32 C37 C36 C35 -9.49(13)
C39 C38 C43 C42 -0.2(2)
C37 C38 C43 C42 178.64(14)
C23 O2 C22 O1 5.52(18)
C23 O2 C22 C10 -173.07(11)
C24 C10 C22 O1 137.38(12)
C11 C10 C22 O1 17.27(16)
C9 C10 C22 O1 -100.95(13)
C24 C10 C22 O2 -44.06(12)
C11 C10 C22 O2 -164.17(9)
C9 C10 C22 O2 77.61(11)
C38 C37 C32 C31 42.36(17)
C36 C37 C32 C31 -93.33(13)
C38 C37 C32 C33 -72.24(14)
C36 C37 C32 C33 152.07(11)
C38 C37 C32 C34 167.47(11)
C36 C37 C32 C34 31.78(12)
C43 C38 C39 C40 -1.0(2)
C37 C38 C39 C40 -179.73(14)
C31 C32 C34 C45 -39.87(18)
C33 C32 C34 C45 72.48(17)
C37 C32 C34 C45 -169.41(13)
C31 C32 C34 C35 86.98(14)
C33 C32 C34 C35 -160.68(12)
C37 C32 C34 C35 -42.57(13)
C33 N2 C26 C27 179.49(14)
C33 N2 C26 C31 -0.40(17)
C45 C34 C35 C36 163.89(12)
C32 C34 C35 C36 38.05(14)
C49 C36 C35 C34 -139.54(12)
C47 C36 C35 C34 100.14(13)
C37 C36 C35 C34 -17.58(14)
C5 C4 C3 C2 -0.6(2)
C14 C13 C18 C17 0.80(19)
C9 C13 C18 C17 -176.58(12)
C27 C26 C31 C30 -0.6(2)
N2 C26 C31 C30 179.32(12)
C27 C26 C31 C32 -179.08(13)
N2 C26 C31 C32 0.81(15)
C33 C32 C31 C30 -179.00(14)
C37 C32 C31 C30 60.7(2)
C34 C32 C31 C30 -58.31(19)
C33 C32 C31 C26 -0.81(13)
C37 C32 C31 C26 -121.09(13)
C34 C32 C31 C26 119.88(12)
C26 N2 C33 C44 178.11(14)
C26 N2 C33 C32 -0.20(17)
C31 C32 C33 N2 0.65(15)
C37 C32 C33 N2 127.69(13)
C34 C32 C33 N2 -119.90(14)
C31 C32 C33 C44 -177.63(15)
C37 C32 C33 C44 -50.59(18)
C34 C32 C33 C44 61.83(19)
C26 C31 C30 C29 0.74(19)
C32 C31 C30 C29 178.75(13)
C5 C6 C1 C2 -1.83(19)
C7 C6 C1 C2 -179.19(12)
C5 C6 C1 N1 176.81(11)
C7 C6 C1 N1 -0.55(14)
C8 N1 C1 C2 177.81(13)
C8 N1 C1 C6 -0.76(16)
C48 O6 C47 O5 0.2(3)
C48 O6 C47 C36 -179.66(19)
C49 C36 C47 O5 116.98(16)
C35 C36 C47 O5 -119.65(16)
C37 C36 C47 O5 -4.51(19)
C49 C36 C47 O6 -63.12(14)
C35 C36 C47 O6 60.25(16)
C37 C36 C47 O6 175.39(12)
C13 C18 C17 C16 -0.4(2)
C4 C3 C2 C1 -0.3(2)
C6 C1 C2 C3 1.5(2)
N1 C1 C2 C3 -176.94(13)
C1 N1 C8 C19 -178.84(14)
C1 N1 C8 C7 1.81(16)
C6 C7 C8 N1 -2.05(15)
C12 C7 C8 N1 -123.69(13)
C9 C7 C8 N1 123.76(13)
C6 C7 C8 C19 178.62(14)
C12 C7 C8 C19 56.98(19)
C9 C7 C8 C19 -55.57(17)
C35 C34 C45 C46 4.3(3)
C32 C34 C45 C46 124.4(2)
C31 C26 C27 C28 0.5(2)
N2 C26 C27 C28 -179.38(14)
C38 C43 C42 C41 1.2(3)
C18 C17 C16 C15 -0.3(2)
C17 C16 C15 C14 0.6(3)
C50 O8 C49 O7 4.2(2)
C50 O8 C49 C36 -173.86(14)
C47 C36 C49 O7 146.05(14)
C35 C36 C49 O7 23.31(18)
C37 C36 C49 O7 -94.42(16)
C47 C36 C49 O8 -35.93(14)
C35 C36 C49 O8 -158.66(11)
C37 C36 C49 O8 83.61(13)
C18 C13 C14 C15 -0.6(2)
C9 C13 C14 C15 176.93(14)
C16 C15 C14 C13 -0.1(3)
C38 C39 C40 C41 1.2(3)
C43 C42 C41 C40 -0.9(3)
C39 C40 C41 C42 -0.3(3)
C31 C30 C29 C28 -0.9(2)
C26 C27 C28 C29 -0.6(2)
C30 C29 C28 C27 0.8(2)
C11 C12 C20 C21 8.9(2)
C7 C12 C20 C21 129.42(17)
